data_4500438
loop_
_publ_author_name
'Arlin, Jean-Baptiste'
'Florence, Alastair J.'
'Johnston, Andrea'
'Kennedy, Alan R.'
'Miller, Gary J.'
'Patterson, Kirsty'

_publ_section_title
;
 Systematic Data Set for Structure&#x2212;Property Investigations:
 Solubility and Solid-State Structure of Alkaline Earth Metal Salts of
 Benzoates
;
_journal_issue 4
_journal_name_full 'Crystal Growth &amp; Design'
_journal_page_first 1318
_journal_paper_doi 10.1021/cg101547r
_journal_volume 11
_journal_year 2011
_chemical_formula_sum 'C14 H12 F2 Mg O6'
_chemical_formula_weight 338.55
_chemical_name_systematic
;
 ?
;
_space_group_IT_number 14
_symmetry_cell_setting monoclinic
_symmetry_space_group_name_Hall '-P 2yab'
_symmetry_space_group_name_H-M 'P 1 21/a 1'
_atom_sites_solution_hydrogens geom
_atom_sites_solution_primary direct
_atom_sites_solution_secondary difmap
_audit_creation_method SHELXL-97
_cell_angle_alpha 90.00
_cell_angle_beta 99.973(3)
_cell_angle_gamma 90.00
_cell_formula_units_Z 2
_cell_length_a 7.2810(5)
_cell_length_b 6.6002(4)
_cell_length_c 14.6587(9)
_cell_measurement_reflns_used 1685
_cell_measurement_temperature 120(2)
_cell_measurement_theta_max 27.48
_cell_measurement_theta_min 2.91
_cell_volume 693.79(8)
_computing_structure_refinement 'SHELXL-97 (Sheldrick, 1997)'
_diffrn_ambient_temperature 120(2)
_diffrn_detector_area_resol_mean 9.091
_diffrn_measured_fraction_theta_full 0.996
_diffrn_measured_fraction_theta_max 0.996
_diffrn_measurement_device_type 'Bruker-Nonius 95mm CCD'
_diffrn_measurement_method '\f & \w scans'
_diffrn_radiation_monochromator '10cm confocal mirrors'
_diffrn_radiation_source 'Bruker-Nonius FR591 rotating anode'
_diffrn_radiation_type MoK\a
_diffrn_radiation_wavelength 0.71073
_diffrn_reflns_av_R_equivalents 0.0000
_diffrn_reflns_av_sigmaI/netI 0.0682
_diffrn_reflns_limit_h_max 9
_diffrn_reflns_limit_h_min -9
_diffrn_reflns_limit_k_max 8
_diffrn_reflns_limit_k_min -8
_diffrn_reflns_limit_l_max 18
_diffrn_reflns_limit_l_min -18
_diffrn_reflns_number 6185
_diffrn_reflns_theta_full 27.00
_diffrn_reflns_theta_max 27.00
_diffrn_reflns_theta_min 4.18
_exptl_absorpt_coefficient_mu 0.182
_exptl_absorpt_correction_T_max 1.0000
_exptl_absorpt_correction_T_min 0.739176
_exptl_absorpt_correction_type multi-scan
_exptl_absorpt_process_details 'sadabs - see below'
_exptl_crystal_colour colourless
_exptl_crystal_density_diffrn 1.621
_exptl_crystal_density_method 'not measured'
_exptl_crystal_description plate
_exptl_crystal_F_000 348
_exptl_crystal_size_max 0.24
_exptl_crystal_size_mid 0.13
_exptl_crystal_size_min 0.03
_refine_diff_density_max 0.572
_refine_diff_density_min -0.489
_refine_diff_density_rms 0.084
_refine_ls_extinction_method none
_refine_ls_goodness_of_fit_ref 1.096
_refine_ls_hydrogen_treatment mixed
_refine_ls_matrix_type full
_refine_ls_number_parameters 115
_refine_ls_number_reflns 6185
_refine_ls_number_restraints 0
_refine_ls_restrained_S_all 1.096
_refine_ls_R_factor_all 0.0670
_refine_ls_R_factor_gt 0.0547
_refine_ls_shift/su_max 0.003
_refine_ls_shift/su_mean 0.000
_refine_ls_structure_factor_coef Fsqd
_refine_ls_weighting_details 'calc w=1/[\s^2^(Fo^2^)+(0.0142P)^2^+0.8779P] where P=(Fo^2^+2Fc^2^)/3'
_refine_ls_weighting_scheme calc
_refine_ls_wR_factor_gt 0.1131
_refine_ls_wR_factor_ref 0.1191
_reflns_number_gt 5338
_reflns_number_total 6185
_reflns_threshold_expression I>2\s(I)
_cod_data_source_file cg101547r_si_001.cif
_cod_data_source_block gmmgpf
_cod_original_sg_symbol_H-M P21/a
_cod_database_code 4500438

loop_
_symmetry_equiv_pos_as_xyz
'x, y, z'
'-x+1/2, y+1/2, -z'
'-x, -y, -z'
'x-1/2, -y-1/2, z'

loop_
_atom_site_label
_atom_site_type_symbol
_atom_site_fract_x
_atom_site_fract_y
_atom_site_fract_z
_atom_site_U_iso_or_equiv
_atom_site_adp_type
_atom_site_occupancy
_atom_site_symmetry_multiplicity
_atom_site_calc_flag
_atom_site_refinement_flags
Mg1 Mg 0.5000 0.0000 0.0000 0.01111(15) Uani 1 2 d S
F1 F 1.16732(13) 0.31433(13) 0.49190(5) 0.0360(2) Uani 1 1 d .
O1 O 0.71138(12) 0.09651(11) 0.10079(6) 0.0145(2) Uani 1 1 d .
O2 O 0.79068(12) 0.41384(12) 0.07295(6) 0.0146(2) Uani 1 1 d .
O1W O 0.51367(15) -0.28138(13) 0.06608(6) 0.0156(2) Uani 1 1 d .
C1 C 0.89488(18) 0.27561(18) 0.22340(8) 0.0133(3) Uani 1 1 d .
C2 C 0.93410(19) 0.10109(19) 0.27640(9) 0.0185(3) Uani 1 1 d .
H2 H 0.8964 -0.0273 0.2504 0.022 Uiso 1 1 calc R
C3 C 1.02806(19) 0.1134(2) 0.36722(9) 0.0226(3) Uani 1 1 d .
H3 H 1.0577 -0.0050 0.4036 0.027 Uiso 1 1 calc R
C4 C 1.0764(2) 0.3014(2) 0.40242(9) 0.0234(3) Uani 1 1 d .
C5 C 1.0399(2) 0.4774(2) 0.35272(9) 0.0250(3) Uani 1 1 d .
H5 H 1.0756 0.6052 0.3800 0.030 Uiso 1 1 calc R
C6 C 0.94932(19) 0.4634(2) 0.26167(9) 0.0194(3) Uani 1 1 d .
H6 H 0.9244 0.5826 0.2253 0.023 Uiso 1 1 calc R
C7 C 0.79199(17) 0.25921(18) 0.12598(8) 0.0109(3) Uani 1 1 d .
H1W H 0.419(3) -0.353(3) 0.0455(13) 0.059(6) Uiso 1 1 d .
H2W H 0.605(2) -0.366(2) 0.0722(10) 0.036(5) Uiso 1 1 d .

loop_
_atom_site_aniso_label
_atom_site_aniso_U_11
_atom_site_aniso_U_22
_atom_site_aniso_U_33
_atom_site_aniso_U_23
_atom_site_aniso_U_13
_atom_site_aniso_U_12
Mg1 0.0088(3) 0.0095(3) 0.0144(3) -0.0008(2) 0.0005(2) 0.0005(2)
F1 0.0316(5) 0.0583(6) 0.0147(4) -0.0071(4) -0.0051(4) -0.0026(5)
O1 0.0143(5) 0.0117(4) 0.0163(4) -0.0013(3) -0.0007(4) -0.0026(4)
O2 0.0136(5) 0.0129(4) 0.0175(5) 0.0035(3) 0.0035(4) 0.0000(4)
O1W 0.0099(5) 0.0120(4) 0.0243(5) 0.0003(4) 0.0009(4) 0.0002(4)
C1 0.0103(6) 0.0161(6) 0.0144(6) -0.0003(5) 0.0044(5) 0.0002(5)
C2 0.0168(7) 0.0192(7) 0.0191(7) -0.0008(5) 0.0015(6) -0.0003(6)
C3 0.0209(8) 0.0285(8) 0.0180(7) 0.0058(6) 0.0020(6) 0.0032(6)
C4 0.0155(7) 0.0413(9) 0.0122(6) -0.0043(6) -0.0006(6) 0.0000(7)
C5 0.0226(8) 0.0283(8) 0.0234(7) -0.0118(6) 0.0024(6) -0.0045(7)
C6 0.0177(7) 0.0191(7) 0.0215(7) -0.0029(5) 0.0036(6) -0.0020(6)
C7 0.0057(6) 0.0128(6) 0.0151(6) -0.0010(5) 0.0045(5) 0.0019(5)

loop_
_atom_type_symbol
_atom_type_description
_atom_type_scat_dispersion_real
_atom_type_scat_dispersion_imag
_atom_type_scat_source
Mg Mg 0.0486 0.0363 'International Tables Vol C Tables 4.2.6.8 and 6.1.1.4'
F F 0.0171 0.0103 'International Tables Vol C Tables 4.2.6.8 and 6.1.1.4'
O O 0.0106 0.0060 'International Tables Vol C Tables 4.2.6.8 and 6.1.1.4'
C C 0.0033 0.0016 'International Tables Vol C Tables 4.2.6.8 and 6.1.1.4'
H H 0.0000 0.0000 'International Tables Vol C Tables 4.2.6.8 and 6.1.1.4'

loop_
_geom_angle_atom_site_label_1
_geom_angle_atom_site_label_2
_geom_angle_atom_site_label_3
_geom_angle
_geom_angle_site_symmetry_1
_geom_angle_site_symmetry_3
O1 Mg1 O1 180.00(4) 3_655 .
O1 Mg1 O2 85.98(3) 3_655 4_565
O1 Mg1 O2 94.02(3) . 4_565
O1 Mg1 O2 94.02(3) 3_655 2_645
O1 Mg1 O2 85.98(3) . 2_645
O2 Mg1 O2 180.00(4) 4_565 2_645
O1 Mg1 O1W 88.42(3) 3_655 3_655
O1 Mg1 O1W 91.58(3) . 3_655
O2 Mg1 O1W 90.86(4) 4_565 3_655
O2 Mg1 O1W 89.14(4) 2_645 3_655
O1 Mg1 O1W 91.58(3) 3_655 .
O1 Mg1 O1W 88.42(3) . .
O2 Mg1 O1W 89.14(4) 4_565 .
O2 Mg1 O1W 90.86(4) 2_645 .
O1W Mg1 O1W 180.00(8) 3_655 .
C7 O1 Mg1 137.65(8) . .
C7 O2 Mg1 126.75(8) . 2_655
Mg1 O1W H1W 111.3(12) . .
Mg1 O1W H2W 127.0(10) . .
H1W O1W H2W 103.5(14) . .
C6 C1 C2 119.77(12) . .
C6 C1 C7 120.67(11) . .
C2 C1 C7 119.55(11) . .
C3 C2 C1 120.40(12) . .
C3 C2 H2 119.8 . .
C1 C2 H2 119.8 . .
C4 C3 C2 117.81(12) . .
C4 C3 H3 121.1 . .
C2 C3 H3 121.1 . .
F1 C4 C3 118.01(12) . .
F1 C4 C5 118.31(12) . .
C3 C4 C5 123.68(12) . .
C4 C5 C6 118.11(12) . .
C4 C5 H5 120.9 . .
C6 C5 H5 120.9 . .
C5 C6 C1 120.21(12) . .
C5 C6 H6 119.9 . .
C1 C6 H6 119.9 . .
O1 C7 O2 123.48(11) . .
O1 C7 C1 118.44(10) . .
O2 C7 C1 118.09(11) . .

loop_
_geom_bond_atom_site_label_1
_geom_bond_atom_site_label_2
_geom_bond_distance
_geom_bond_site_symmetry_2
Mg1 O1 2.0420(8) 3_655
Mg1 O1 2.0420(8) .
Mg1 O2 2.0867(8) 4_565
Mg1 O2 2.0867(8) 2_645
Mg1 O1W 2.0890(9) 3_655
Mg1 O1W 2.0890(9) .
F1 C4 1.3657(14) .
O1 C7 1.2486(14) .
O2 C7 1.2820(14) .
O2 Mg1 2.0867(8) 2_655
O1W H1W 0.85(2) .
O1W H2W 0.860(17) .
C1 C6 1.3897(17) .
C1 C2 1.3910(16) .
C1 C7 1.4972(16) .
C2 C3 1.3898(17) .
C2 H2 0.9500 .
C3 C4 1.3666(19) .
C3 H3 0.9500 .
C4 C5 1.3723(19) .
C5 C6 1.3855(18) .
C5 H5 0.9500 .
C6 H6 0.9500 .

loop_
_geom_torsion_atom_site_label_1
_geom_torsion_atom_site_label_2
_geom_torsion_atom_site_label_3
_geom_torsion_atom_site_label_4
_geom_torsion
_geom_torsion_site_symmetry_1
O1 Mg1 O1 C7 170(100) 3_655
O2 Mg1 O1 C7 -82.29(12) 4_565
O2 Mg1 O1 C7 97.71(12) 2_645
O1W Mg1 O1 C7 8.68(13) 3_655
O1W Mg1 O1 C7 -171.32(13) .
C6 C1 C2 C3 -0.3(2) .
C7 C1 C2 C3 -179.45(12) .
C1 C2 C3 C4 1.2(2) .
C2 C3 C4 F1 179.44(12) .
C2 C3 C4 C5 -1.0(2) .
F1 C4 C5 C6 179.35(13) .
C3 C4 C5 C6 -0.2(2) .
C4 C5 C6 C1 1.2(2) .
C2 C1 C6 C5 -1.0(2) .
C7 C1 C6 C5 178.19(13) .
Mg1 O1 C7 O2 -21.3(2) .
Mg1 O1 C7 C1 158.37(9) .
Mg1 O2 C7 O1 -98.64(13) 2_655
Mg1 O2 C7 C1 81.72(13) 2_655
C6 C1 C7 O1 -164.90(12) .
C2 C1 C7 O1 14.27(18) .
C6 C1 C7 O2 14.76(18) .
C2 C1 C7 O2 -166.08(12) .
